data_7213492
loop_
_publ_author_name
'Alder, Roger W.'
'Blake, Michael E.'
'Bufali, Simone'
'Butts, Craig P.'
'Orpen, A. Guy'
'Sch\"utz, Jan'
'Williams, Stuart J.'

_publ_section_title
;
 Preparation of tetraalkylformamidinium salts and related species as
 precursors to stable carbenes
;
_journal_issue 14
_journal_name_full 'Journal of the Chemical Society, Perkin Transactions 1'
_journal_page_first 1586
_journal_paper_doi 10.1039/b104110j
_journal_year 2001
_chemical_formula_sum 'C12 H22 F6 N3 P'
_chemical_formula_weight 353.30
_chemical_name_systematic
; 
? 
;
_space_group_IT_number 29
_symmetry_cell_setting orthorhombic
_symmetry_space_group_name_Hall 'P 2c -2ac'
_symmetry_space_group_name_H-M 'P c a 21'
_atom_sites_solution_hydrogens geom
_atom_sites_solution_primary direct
_atom_sites_solution_secondary difmap
_audit_creation_method SHELXL
_cell_angle_alpha 90.00
_cell_angle_beta 90.00
_cell_angle_gamma 90.00
_cell_formula_units_Z 8
_cell_length_a 12.0943(2)
_cell_length_b 16.09920(10)
_cell_length_c 16.45560(10)
_cell_measurement_reflns_used 301
_cell_measurement_temperature 173(2)
_cell_measurement_theta_max 27.5
_cell_measurement_theta_min 1.75
_cell_volume 3204.05(6)
_computing_cell_refinement 'SMART (Siemens, 1995b)'
_computing_data_collection 'SMART (Siemens, 1995b)'
_computing_data_reduction 'SMART (Siemens, 1995b)'
_computing_molecular_graphics 'SHELXTL (Siemens, 1995a)'
_computing_publication_material 'SHELXTL (Siemens, 1995a)'
_computing_structure_refinement 'SHELXTL (Siemens, 1995a)'
_computing_structure_solution 'SHELXTL (Siemens, 1995a)'
_diffrn_ambient_temperature 173(2)
_diffrn_measurement_device 'Siemens SMART Area Detector'
_diffrn_measurement_method '\w rotation with narrow frames'
_diffrn_radiation_monochromator graphite
_diffrn_radiation_source 'fine-focus sealed tube'
_diffrn_radiation_type MoK\a
_diffrn_radiation_wavelength 0.71073
_diffrn_reflns_av_R_equivalents 0.0402
_diffrn_reflns_av_sigmaI/netI 0.0290
_diffrn_reflns_limit_h_max 11
_diffrn_reflns_limit_h_min -15
_diffrn_reflns_limit_k_max 20
_diffrn_reflns_limit_k_min -20
_diffrn_reflns_limit_l_max 21
_diffrn_reflns_limit_l_min -20
_diffrn_reflns_number 19842
_diffrn_reflns_theta_max 27.49
_diffrn_reflns_theta_min 2.11
_exptl_absorpt_coefficient_mu 0.232
_exptl_absorpt_correction_type none
_exptl_crystal_colour colourless
_exptl_crystal_density_diffrn 1.465
_exptl_crystal_description Rectangular
_exptl_crystal_F_000 1472
_exptl_crystal_size_max .66
_exptl_crystal_size_mid .45
_exptl_crystal_size_min .36
_refine_diff_density_max 0.424
_refine_diff_density_min -0.247
_refine_diff_density_rms 0.045
_refine_ls_abs_structure_details 'Flack H D (1983), Acta Cryst. A39, 876-881'
_refine_ls_abs_structure_Flack 0.56(8)
_refine_ls_extinction_method none
_refine_ls_goodness_of_fit_all 1.094
_refine_ls_goodness_of_fit_ref 1.090
_refine_ls_hydrogen_treatment noref
_refine_ls_matrix_type full
_refine_ls_number_parameters 394
_refine_ls_number_reflns 6986
_refine_ls_number_restraints 1
_refine_ls_restrained_S_all 1.095
_refine_ls_restrained_S_obs 1.090
_refine_ls_R_factor_all 0.0486
_refine_ls_R_factor_gt 0.0398
_refine_ls_shift/esd_mean 0.000
_refine_ls_shift/su_max 0.001
_refine_ls_structure_factor_coef Fsqd
_refine_ls_weighting_details 'w=1/[\s^2^(Fo^2^)+(0.0488P)^2^+1.0694P] where P=(Fo^2^+2Fc^2^)/3'
_refine_ls_weighting_scheme calc
_refine_ls_wR_factor_all 0.1088
_refine_ls_wR_factor_ref 0.1009
_reflns_number_gt 6120
_reflns_number_total 6988
_reflns_threshold_expression >2sigma(I)
_cod_data_source_file b104110jsup1.cif
_cod_data_source_block meb3c
_cod_depositor_comments
;
The following automatic conversions were performed:

'_symmetry_cell_setting' value 'Orthorhombic' changed to
'orthorhombic' according to
/home/saulius/struct/CIF-dictionaries/cif_core.dic dictionary named
'cif_core.dic' version 2.4.2 from 2011-04-26.

Automatic conversion script
Id: cif_fix_values 1891 2012-01-12 08:04:46Z andrius 

The following automatic conversions were performed:

'_refine_ls_weighting_scheme' value 'calc
w=1/[\s^2^(Fo^2^)+(0.0488P)^2^+1.0694P] where P=(Fo^2^+2Fc^2^)/3' was
changed to 'calc'. New tag '_refine_ls_weighting_details' was
created. The value of the new tag was set to
'w=1/[\s^2^(Fo^2^)+(0.0488P)^2^+1.0694P] where P=(Fo^2^+2Fc^2^)/3'.

Automatic conversion script
Id: cif_fix_values 3143 2015-03-26 13:38:13Z robertas 
;
_cod_original_sg_symbol_H-M Pca2(1)
_cod_database_code 7213492

loop_
_symmetry_equiv_pos_as_xyz
'x, y, z'
'-x, -y, z+1/2'
'x+1/2, -y, z'
'-x+1/2, y, z+1/2'

loop_
_atom_site_aniso_label
_atom_site_aniso_U_11
_atom_site_aniso_U_22
_atom_site_aniso_U_33
_atom_site_aniso_U_23
_atom_site_aniso_U_13
_atom_site_aniso_U_12
P1 0.0301(3) 0.0267(3) 0.0310(3) 0.0027(2) 0.0014(2) 0.0038(2)
P1A 0.0311(3) 0.0278(3) 0.0323(4) 0.0000(2) -0.0016(2) -0.0008(2)
F1A 0.0916(14) 0.0390(8) 0.0578(11) -0.0006(8) 0.0013(10) -0.0275(9)
F1 0.0511(9) 0.0327(8) 0.0726(12) 0.0025(8) -0.0016(9) 0.0136(7)
N1A 0.0295(10) 0.0353(10) 0.0421(12) 0.0007(9) 0.0006(9) 0.0021(8)
N1 0.0271(8) 0.0306(9) 0.0288(10) -0.0003(8) -0.0019(7) -0.0035(7)
F2A 0.0306(7) 0.0644(11) 0.0757(13) -0.0094(9) -0.0142(8) 0.0096(7)
F2 0.0900(13) 0.0334(7) 0.0606(12) -0.0006(8) 0.0131(10) 0.0229(9)
C2A 0.0289(11) 0.0353(12) 0.0375(13) -0.0042(10) 0.0000(9) 0.0053(9)
C2 0.0239(9) 0.0305(11) 0.0260(10) 0.0000(9) 0.0000(8) 0.0042(8)
F3A 0.0462(9) 0.0393(9) 0.0819(13) 0.0004(8) -0.0106(8) -0.0142(7)
F3 0.0652(10) 0.0581(11) 0.0338(9) 0.0048(7) -0.0129(8) -0.0137(8)
N3A 0.0326(10) 0.0378(11) 0.0341(11) -0.0068(9) 0.0038(8) 0.0017(8)
N3 0.0315(9) 0.0318(9) 0.0258(9) 0.0012(8) -0.0024(7) -0.0039(8)
F4A 0.0567(10) 0.0629(11) 0.0784(13) -0.0049(10) 0.0075(9) 0.0307(9)
F4 0.0269(7) 0.0707(12) 0.0619(11) 0.0053(9) -0.0068(7) -0.0042(7)
C4A 0.0262(11) 0.0341(11) 0.0371(13) -0.0062(10) 0.0019(9) 0.0067(9)
C4 0.0257(10) 0.0292(10) 0.0275(11) 0.0024(9) -0.0017(8) 0.0008(8)
F5A 0.0628(11) 0.0661(12) 0.0323(9) -0.0009(8) -0.0036(7) 0.0062(9)
F5 0.0906(14) 0.0651(12) 0.0296(9) 0.0034(8) 0.0038(9) 0.0255(10)
N5A 0.0310(10) 0.0401(11) 0.0313(10) -0.0046(9) 0.0004(8) 0.0011(8)
N5 0.0317(9) 0.0301(9) 0.0258(9) -0.0006(8) -0.0004(7) -0.0034(8)
F6A 0.094(2) 0.0627(12) 0.0316(9) 0.0052(8) 0.0027(9) -0.0075(10)
F6 0.0441(9) 0.0586(10) 0.0943(15) 0.0242(11) 0.0152(9) -0.0120(8)
C6A' 0.0365(13) 0.0362(12) 0.050(2) 0.0065(11) -0.0060(11) 0.0035(10)
C6A 0.0249(10) 0.0495(14) 0.0409(14) 0.0008(12) 0.0014(10) -0.0006(10)
C6' 0.0234(10) 0.0407(12) 0.0348(12) -0.0046(10) -0.0010(9) -0.0042(9)
C6 0.0346(12) 0.0319(11) 0.0324(12) -0.0074(10) -0.0028(9) 0.0007(9)
C7A' 0.0408(12) 0.0426(13) 0.0299(12) 0.0081(10) 0.0016(10) -0.0069(11)
C7A 0.0368(12) 0.0444(14) 0.0416(14) -0.0020(11) 0.0019(11) -0.0033(11)
C7' 0.0432(13) 0.0330(12) 0.0388(14) -0.0027(10) -0.0022(11) -0.0014(10)
C7 0.0430(14) 0.0413(13) 0.0364(13) -0.0108(11) -0.0105(11) 0.0049(11)
C8A' 0.0326(12) 0.0396(13) 0.0450(14) 0.0036(11) 0.0037(11) -0.0011(10)
C8A 0.0369(13) 0.055(2) 0.047(2) 0.0100(13) -0.0012(11) 0.0060(12)
C8' 0.0415(13) 0.0471(15) 0.0381(14) -0.0129(12) 0.0001(11) 0.0044(11)
C8 0.0332(12) 0.059(2) 0.059(2) -0.022(2) -0.0066(13) -0.0015(12)
C9A' 0.0311(12) 0.0398(13) 0.0456(14) 0.0024(11) -0.0064(10) -0.0026(10)
C9A 0.0353(13) 0.073(2) 0.0380(14) 0.0034(14) -0.0071(11) -0.0043(13)
C9' 0.0405(15) 0.082(2) 0.0372(14) -0.0161(14) 0.0090(11) -0.0146(14)
C9 0.0361(13) 0.053(2) 0.048(2) -0.0132(13) 0.0087(11) -0.0124(12)
C10B 0.0392(13) 0.0467(14) 0.0366(13) -0.0112(11) -0.0006(10) -0.0090(11)
C10A 0.0469(14) 0.059(2) 0.0297(12) -0.0066(12) -0.0026(11) -0.0132(13)
C10' 0.058(2) 0.0496(15) 0.0244(12) 0.0001(11) -0.0015(11) -0.0241(13)
C10 0.0441(14) 0.0458(14) 0.0332(13) -0.0007(11) 0.0059(10) -0.0190(12)

loop_
_atom_site_label
_atom_site_type_symbol
_atom_site_fract_x
_atom_site_fract_y
_atom_site_fract_z
_atom_site_U_iso_or_equiv
_atom_site_thermal_displace_type
_atom_site_occupancy
_atom_site_calc_flag
_atom_site_refinement_flags
P1 P -0.18890(5) -0.08937(4) -0.22659(3) 0.02929(14) Uani 1 d .
P1A P -0.69733(5) -0.41164(4) -0.47767(4) 0.03040(15) Uani 1 d .
F1A F -0.7625(2) -0.49751(10) -0.48454(11) 0.0628(5) Uani 1 d .
F1 F -0.14141(13) -0.18132(9) -0.23341(11) 0.0522(4) Uani 1 d .
N1A N -0.6596(2) -0.20982(13) -0.24694(13) 0.0356(4) Uani 1 d .
N1 N -0.53967(15) -0.45179(11) -0.18084(12) 0.0288(4) Uani 1 d .
F2A F -0.81338(12) -0.36340(12) -0.47526(12) 0.0569(5) Uani 1 d .
F2 F -0.2375(2) 0.00221(9) -0.22016(11) 0.0613(5) Uani 1 d .
C2A C -0.5812(2) -0.15885(15) -0.2706(2) 0.0339(5) Uani 1 d .
H2AA H -0.5258(2) -0.14329(15) -0.2327(2) 0.041 Uiso 1 calc R
C2 C -0.5133(2) -0.42313(13) -0.10913(13) 0.0268(4) Uani 1 d .
H2A H -0.5535(2) -0.44183(13) -0.06303(13) 0.032 Uiso 1 calc R
F3A F -0.63560(14) -0.32513(10) -0.47139(12) 0.0558(5) Uani 1 d .
F3 F -0.17024(15) -0.09138(11) -0.13069(10) 0.0524(4) Uani 1 d .
N3A N -0.5762(2) -0.12827(13) -0.34511(12) 0.0348(4) Uani 1 d .
N3 N -0.43210(15) -0.36872(12) -0.09869(11) 0.0297(4) Uani 1 d .
F4A F -0.58229(15) -0.45951(12) -0.47968(13) 0.0660(5) Uani 1 d .
F4 F -0.31004(12) -0.12632(12) -0.21363(11) 0.0532(5) Uani 1 d .
C4A C -0.4941(2) -0.07483(15) -0.35733(15) 0.0325(5) Uani 1 d .
H4AA H -0.4474(2) -0.06105(15) -0.31291(15) 0.039 Uiso 1 calc R
C4 C -0.4194(2) -0.34396(13) -0.02211(13) 0.0274(4) Uani 1 d .
H4A H -0.4703(2) -0.36291(13) 0.01770(13) 0.033 Uiso 1 calc R
F5A F -0.69978(14) -0.41811(12) -0.38084(10) 0.0537(5) Uani 1 d .
F5 F -0.2094(2) -0.08719(12) -0.32233(10) 0.0618(5) Uani 1 d .
N5A N -0.4750(2) -0.04058(12) -0.42757(12) 0.0341(4) Uani 1 d .
N5 N -0.3396(2) -0.29471(12) 0.00022(11) 0.0292(4) Uani 1 d .
F6A F -0.6978(2) -0.40580(12) -0.57454(10) 0.0626(6) Uani 1 d .
F6 F -0.06744(14) -0.05293(11) -0.23865(14) 0.0657(5) Uani 1 d .
C6A' C -0.6695(2) -0.2361(2) -0.1625(2) 0.0409(6) Uani 1 d .
H6AA H -0.6023(2) -0.2197(2) -0.1321(2) 0.049 Uiso 1 calc R
H6AB H -0.6761(2) -0.2974(2) -0.1600(2) 0.049 Uiso 1 calc R
C6A C -0.3878(2) 0.0214(2) -0.4394(2) 0.0384(5) Uani 1 d .
H6AC H -0.3342(2) 0.0011(2) -0.4803(2) 0.046 Uiso 1 calc R
H6AD H -0.3477(2) 0.0303(2) -0.3877(2) 0.046 Uiso 1 calc R
C6' C -0.6242(2) -0.51680(14) -0.19125(14) 0.0330(5) Uani 1 d .
H6'A H -0.6811(2) -0.49778(14) -0.23033(14) 0.040 Uiso 1 calc R
H6'B H -0.6609(2) -0.52790(14) -0.13860(14) 0.040 Uiso 1 calc R
C6 C -0.3278(2) -0.26721(15) 0.08527(14) 0.0330(5) Uani 1 d .
H6A H -0.3896(2) -0.28954(15) 0.11809(14) 0.040 Uiso 1 calc R
H6B H -0.3309(2) -0.20582(15) 0.08779(14) 0.040 Uiso 1 calc R
C7A' C -0.7700(2) -0.1967(2) -0.12381(14) 0.0378(5) Uani 1 d .
H7AA H -0.7594(2) -0.1359(2) -0.12047(14) 0.045 Uiso 1 calc R
H7AB H -0.7792(2) -0.2183(2) -0.06788(14) 0.045 Uiso 1 calc R
C7A C -0.4382(2) 0.1028(2) -0.4679(2) 0.0409(6) Uani 1 d .
H7AC H -0.3785(2) 0.1431(2) -0.4797(2) 0.049 Uiso 1 calc R
H7AD H -0.4851(2) 0.1262(2) -0.4242(2) 0.049 Uiso 1 calc R
C7' C -0.5704(2) -0.5955(2) -0.2224(2) 0.0383(5) Uani 1 d .
H7'A H -0.6279(2) -0.6378(2) -0.2333(2) 0.046 Uiso 1 calc R
H7'B H -0.5198(2) -0.6179(2) -0.1805(2) 0.046 Uiso 1 calc R
C7 C -0.2186(2) -0.2973(2) 0.1200(2) 0.0402(6) Uani 1 d .
H7A H -0.2190(2) -0.3587(2) 0.1232(2) 0.048 Uiso 1 calc R
H7B H -0.2089(2) -0.2751(2) 0.1756(2) 0.048 Uiso 1 calc R
C8A' C -0.8729(2) -0.2156(2) -0.1730(2) 0.0391(5) Uani 1 d .
H8AA H -0.9362(2) -0.1844(2) -0.1500(2) 0.047 Uiso 1 calc R
H8AB H -0.8899(2) -0.2756(2) -0.1689(2) 0.047 Uiso 1 calc R
C8A C -0.5082(2) 0.0895(2) -0.5445(2) 0.0463(6) Uani 1 d .
H8AC H -0.5443(2) 0.1423(2) -0.5602(2) 0.056 Uiso 1 calc R
H8AD H -0.4602(2) 0.0715(2) -0.5899(2) 0.056 Uiso 1 calc R
C8' C -0.5057(2) -0.5779(2) -0.3003(2) 0.0422(6) Uani 1 d .
H8'A H -0.4664(2) -0.6289(2) -0.3176(2) 0.051 Uiso 1 calc R
H8'B H -0.5577(2) -0.5620(2) -0.3441(2) 0.051 Uiso 1 calc R
C8 C -0.1234(2) -0.2689(2) 0.0665(2) 0.0502(7) Uani 1 d .
H8A H -0.1181(2) -0.2075(2) 0.0682(2) 0.060 Uiso 1 calc R
H8B H -0.0532(2) -0.2919(2) 0.0876(2) 0.060 Uiso 1 calc R
C9A' C -0.8587(2) -0.1922(2) -0.2621(2) 0.0388(6) Uani 1 d .
H9AA H -0.9240(2) -0.2116(2) -0.2930(2) 0.047 Uiso 1 calc R
H9AB H -0.8552(2) -0.1310(2) -0.2669(2) 0.047 Uiso 1 calc R
C9A C -0.59585(15) 0.02347(14) -0.52817(13) 0.0488(7) Uani 1 d .
H9AC H -0.64806(15) 0.04416(14) -0.48649(13) 0.059 Uiso 1 calc R
H9AD H -0.63820(15) 0.01296(14) -0.57863(13) 0.059 Uiso 1 calc R
C9' C -0.42232(15) -0.50819(14) -0.28713(13) 0.0531(8) Uani 1 d R
H9'A H -0.36716(15) -0.52610(14) -0.24901(13) 0.064 Uiso 1 d R
H9'B H -0.38599(15) -0.49591(14) -0.33759(13) 0.064 Uiso 1 d R
C9 C -0.1399(2) -0.2971(2) -0.0207(2) 0.0457(7) Uani 1 d .
H9A H -0.1363(2) -0.3584(2) -0.0231(2) 0.055 Uiso 1 calc R
H9B H -0.0796(2) -0.2746(2) -0.0549(2) 0.055 Uiso 1 calc R
C10B C -0.7556(2) -0.2294(2) -0.2989(2) 0.0409(6) Uani 1 d .
H10A H -0.7642(2) -0.2904(2) -0.3035(2) 0.049 Uiso 1 calc R
H10B H -0.7439(2) -0.2066(2) -0.3540(2) 0.049 Uiso 1 calc R
C10A C -0.5445(2) -0.0568(2) -0.4992(2) 0.0452(6) Uani 1 d .
H10C H -0.6034(2) -0.0970(2) -0.4850(2) 0.054 Uiso 1 calc R
H10D H -0.4990(2) -0.0812(2) -0.5431(2) 0.054 Uiso 1 calc R
C10' C -0.4781(2) -0.4301(2) -0.25525(15) 0.0440(6) Uani 1 d .
H10E H -0.4219(2) -0.3872(2) -0.24300(15) 0.053 Uiso 1 calc R
H10F H -0.5294(2) -0.4077(2) -0.29669(15) 0.053 Uiso 1 calc R
C10 C -0.2507(2) -0.2680(2) -0.0542(2) 0.0410(6) Uani 1 d .
H10G H -0.2510(2) -0.2067(2) -0.0590(2) 0.049 Uiso 1 calc R
H10H H -0.2625(2) -0.2918(2) -0.1090(2) 0.049 Uiso 1 calc R

loop_
_atom_type_symbol
_atom_type_description
_atom_type_scat_dispersion_real
_atom_type_scat_dispersion_imag
_atom_type_scat_source
C C 0.0033 0.0016 'International Tables Vol C Tables 4.2.6.8 and 6.1.1.4'
H H 0.0000 0.0000 'International Tables Vol C Tables 4.2.6.8 and 6.1.1.4'
N N 0.0061 0.0033 'International Tables Vol C Tables 4.2.6.8 and 6.1.1.4'
F F 0.0171 0.0103 'International Tables Vol C Tables 4.2.6.8 and 6.1.1.4'
P P 0.1023 0.0942 'International Tables Vol C Tables 4.2.6.8 and 6.1.1.4'

loop_
_geom_angle_atom_site_label_1
_geom_angle_atom_site_label_2
_geom_angle_atom_site_label_3
_geom_angle
F2 P1 F1 179.44(11)
F2 P1 F6 90.42(11)
F1 P1 F6 90.05(9)
F2 P1 F3 90.30(10)
F1 P1 F3 89.99(10)
F6 P1 F3 90.01(11)
F2 P1 F5 89.32(10)
F1 P1 F5 90.39(9)
F6 P1 F5 90.69(12)
F3 P1 F5 179.20(11)
F2 P1 F4 89.87(11)
F1 P1 F4 89.65(9)
F6 P1 F4 179.37(11)
F3 P1 F4 89.43(9)
F5 P1 F4 89.86(10)
F3A P1A F4A 90.87(10)
F3A P1A F1A 178.46(11)
F4A P1A F1A 90.63(12)
F3A P1A F6A 90.87(10)
F4A P1A F6A 90.63(11)
F1A P1A F6A 88.77(10)
F3A P1A F5A 90.06(10)
F4A P1A F5A 90.31(11)
F1A P1A F5A 90.29(10)
F6A P1A F5A 178.68(11)
F3A P1A F2A 89.15(9)
F4A P1A F2A 179.77(11)
F1A P1A F2A 89.35(11)
F6A P1A F2A 89.60(11)
F5A P1A F2A 89.46(10)
C2A N1A C6A' 121.6(2)
C2A N1A C10B 122.0(2)
C6A' N1A C10B 115.1(2)
C2 N1 C6' 121.7(2)
C2 N1 C10' 122.9(2)
C6' N1 C10' 114.9(2)
N1A C2A N3A 122.8(2)
N1 C2 N3 122.1(2)
C2A N3A C4A 114.6(2)
C2 N3 C4 113.9(2)
N5A C4A N3A 122.8(2)
N5 C4 N3 122.4(2)
C4A N5A C6A 122.3(2)
C4A N5A C10A 122.3(2)
C6A N5A C10A 115.2(2)
C4 N5 C10 123.4(2)
C4 N5 C6 121.5(2)
C10 N5 C6 115.0(2)
N1A C6A' C7A' 110.2(2)
N5A C6A C7A 109.9(2)
N1 C6' C7' 109.6(2)
N5 C6 C7 110.2(2)
C6A' C7A' C8A' 110.6(2)
C6A C7A C8A 110.8(2)
C6' C7' C8' 110.4(2)
C6 C7 C8 110.2(2)
C7A' C8A' C9A' 111.9(2)
C9A C8A C7A 109.7(2)
C9' C8' C7' 110.8(2)
C9 C8 C7 110.9(2)
C10B C9A' C8A' 112.4(2)
C10A C9A C8A 111.4(2)
C10' C9' C8' 111.3(2)
C8 C9 C10 111.5(2)
N1A C10B C9A' 109.4(2)
N5A C10A C9A 109.6(2)
N1 C10' C9' 108.4(2)
N5 C10 C9 109.5(2)

loop_
_geom_bond_atom_site_label_1
_geom_bond_atom_site_label_2
_geom_bond_distance
P1 F2 1.590(2)
P1 F1 1.5918(15)
P1 F6 1.594(2)
P1 F3 1.594(2)
P1 F5 1.595(2)
P1 F4 1.596(2)
P1A F3A 1.583(2)
P1A F4A 1.591(2)
P1A F1A 1.596(2)
P1A F6A 1.597(2)
P1A F5A 1.597(2)
P1A F2A 1.605(2)
N1A C2A 1.313(3)
N1A C6A' 1.458(3)
N1A C10B 1.476(3)
N1 C2 1.307(3)
N1 C6' 1.473(3)
N1 C10' 1.475(3)
C2A N3A 1.322(3)
C2 N3 1.327(3)
N3A C4A 1.329(3)
N3 C4 1.331(3)
C4A N5A 1.301(3)
C4 N5 1.302(3)
N5A C6A 1.464(3)
N5A C10A 1.471(3)
N5 C10 1.464(3)
N5 C6 1.475(3)
C6A' C7A' 1.511(4)
C6A C7A 1.519(4)
C6' C7' 1.513(3)
C6 C7 1.518(3)
C7A' C8A' 1.515(3)
C7A C8A 1.533(4)
C7' C8' 1.529(4)
C7 C8 1.520(4)
C8A' C9A' 1.523(4)
C8A C9A 1.525(3)
C8' C9' 1.524(3)
C8 C9 1.518(4)
C9A' C10B 1.510(4)
C9A C10A 1.511(4)
C9' C10' 1.520(4)
C9 C10 1.523(4)
